data_7025989
loop_
_publ_author_name
'You, Wei'
'Zhu, Hao-Yu'
'Huang, Wei'
'Hu, Bin'
'Fan, Ying'
'You, Xiao-Zeng'

_publ_section_title
;
 The first observation of azo-hydrazone and cis-trans tautomerisms for
 disperse yellow dyes and their nickel(II) and copper(II) complexes.
;
_journal_issue 34
_journal_name_full 'Dalton transactions (Cambridge, England : 2003)'
_journal_page_first 7876
_journal_page_last 7880
_journal_paper_doi 10.1039/c0dt00101e
_journal_volume 39
_journal_year 2010
_chemical_formula_moiety 'C14 H10 Cl2 N4 O2'
_chemical_formula_sum 'C14 H10 Cl2 N4 O2'
_chemical_formula_weight 337.16
_chemical_name_systematic
;
?
;
_space_group_IT_number 14
_symmetry_cell_setting monoclinic
_symmetry_space_group_name_Hall '-P 2yn'
_symmetry_space_group_name_H-M 'P 1 21/n 1'
_atom_sites_solution_hydrogens geom
_atom_sites_solution_primary direct
_atom_sites_solution_secondary difmap
_audit_creation_method SHELXL-97
_cell_angle_alpha 90.00
_cell_angle_beta 102.756(2)
_cell_angle_gamma 90.00
_cell_formula_units_Z 4
_cell_length_a 8.5409(12)
_cell_length_b 11.9685(16)
_cell_length_c 14.529(2)
_cell_measurement_reflns_used 1082
_cell_measurement_temperature 291(2)
_cell_measurement_theta_max 21.534
_cell_measurement_theta_min 2.278
_cell_volume 1448.5(3)
_computing_cell_refinement SMART
_computing_data_collection 'SMART (BRUKER 2000)'
_computing_data_reduction 'SAINT (BRUKER 2000)'
_computing_molecular_graphics SHELXTL
_computing_publication_material SHELXTL
_computing_structure_refinement 'SHELXL-97 (Sheldrick, 1997)'
_computing_structure_solution 'SHELXS-97 (Sheldrick, 1990)'
_diffrn_ambient_temperature 291(2)
_diffrn_measured_fraction_theta_full 0.996
_diffrn_measured_fraction_theta_max 0.996
_diffrn_measurement_device_type 'Bruker CCD area detector'
_diffrn_measurement_method '\f and \w scans'
_diffrn_radiation_monochromator graphite
_diffrn_radiation_source 'fine-focus sealed tube'
_diffrn_radiation_type MoK\a
_diffrn_radiation_wavelength 0.71073
_diffrn_reflns_av_R_equivalents 0.0518
_diffrn_reflns_av_sigmaI/netI 0.0696
_diffrn_reflns_limit_h_max 10
_diffrn_reflns_limit_h_min -9
_diffrn_reflns_limit_k_max 11
_diffrn_reflns_limit_k_min -14
_diffrn_reflns_limit_l_max 15
_diffrn_reflns_limit_l_min -17
_diffrn_reflns_number 7116
_diffrn_reflns_theta_full 25.00
_diffrn_reflns_theta_max 25.00
_diffrn_reflns_theta_min 2.23
_diffrn_standards_decay_% 0
_diffrn_standards_interval_count 0
_diffrn_standards_interval_time 0
_diffrn_standards_number 0
_exptl_absorpt_coefficient_mu 0.460
_exptl_absorpt_correction_T_max 0.9534
_exptl_absorpt_correction_T_min 0.9300
_exptl_absorpt_correction_type multi-scan
_exptl_absorpt_process_details 'SADABS, Bruker(2000)'
_exptl_crystal_colour yellow
_exptl_crystal_density_diffrn 1.546
_exptl_crystal_density_method 'not measured'
_exptl_crystal_description block
_exptl_crystal_F_000 688
_exptl_crystal_size_max 0.12
_exptl_crystal_size_mid 0.12
_exptl_crystal_size_min 0.10
_refine_diff_density_max 0.905
_refine_diff_density_min -0.345
_refine_diff_density_rms 0.064
_refine_ls_extinction_method none
_refine_ls_goodness_of_fit_ref 0.934
_refine_ls_hydrogen_treatment constr
_refine_ls_matrix_type full
_refine_ls_number_parameters 201
_refine_ls_number_reflns 2539
_refine_ls_number_restraints 0
_refine_ls_restrained_S_all 0.934
_refine_ls_R_factor_all 0.1110
_refine_ls_R_factor_gt 0.0635
_refine_ls_shift/su_max 0.000
_refine_ls_shift/su_mean 0.000
_refine_ls_structure_factor_coef Fsqd
_refine_ls_weighting_details 'calc w=1/[\s^2^(Fo^2^)+(0.0999P)^2^] where P=(Fo^2^+2Fc^2^)/3'
_refine_ls_weighting_scheme calc
_refine_ls_wR_factor_gt 0.1722
_refine_ls_wR_factor_ref 0.1877
_reflns_number_gt 1337
_reflns_number_total 2539
_reflns_threshold_expression >2sigma(I)
_cod_data_source_file c0dt00101e.txt
_cod_data_source_block 2
_cod_original_sg_symbol_H-M 'P 21/n'
_cod_database_code 7025989

loop_
_symmetry_equiv_pos_as_xyz
'x, y, z'
'-x+1/2, y+1/2, -z+1/2'
'-x, -y, -z'
'x-1/2, -y-1/2, z-1/2'

loop_
_atom_site_label
_atom_site_type_symbol
_atom_site_fract_x
_atom_site_fract_y
_atom_site_fract_z
_atom_site_U_iso_or_equiv
_atom_site_adp_type
_atom_site_occupancy
_atom_site_symmetry_multiplicity
_atom_site_calc_flag
_atom_site_refinement_flags
C1 C 0.3354(5) 0.6525(3) 0.9068(3) 0.0431(10) Uani 1 1 d .
C2 C 0.3982(5) 0.6049(4) 0.8295(3) 0.0448(11) Uani 1 1 d .
C3 C 0.4314(5) 0.7928(4) 0.7717(3) 0.0551(12) Uani 1 1 d .
C4 C 0.3805(5) 0.8377(3) 0.8544(3) 0.0484(11) Uani 1 1 d .
C5 C 0.3315(5) 0.7716(3) 0.9187(3) 0.0458(11) Uani 1 1 d .
C6 C 0.5046(6) 0.6310(4) 0.6887(3) 0.0647(14) Uani 1 1 d .
H6A H 0.5621 0.5633 0.7091 0.097 Uiso 1 1 calc R
H6B H 0.5756 0.6839 0.6694 0.097 Uiso 1 1 calc R
H6C H 0.4169 0.6151 0.6364 0.097 Uiso 1 1 calc R
C7 C 0.3815(5) 0.9574(4) 0.8622(3) 0.0565(13) Uani 1 1 d .
C8 C 0.2691(6) 0.8191(4) 0.9992(3) 0.0602(13) Uani 1 1 d .
H8A H 0.3576 0.8373 1.0503 0.090 Uiso 1 1 calc R
H8B H 0.2016 0.7650 1.0202 0.090 Uiso 1 1 calc R
H8C H 0.2081 0.8854 0.9787 0.090 Uiso 1 1 calc R
C9 C 0.2219(5) 0.4190(4) 1.0303(3) 0.0469(11) Uani 1 1 d .
C10 C 0.2339(5) 0.3060(4) 1.0233(3) 0.0513(12) Uani 1 1 d .
H10 H 0.2779 0.2740 0.9764 0.062 Uiso 1 1 calc R
C11 C 0.1775(5) 0.2383(3) 1.0893(3) 0.0494(12) Uani 1 1 d .
C12 C 0.1159(5) 0.2884(4) 1.1591(3) 0.0536(12) Uani 1 1 d .
C13 C 0.1043(6) 0.3996(4) 1.1654(3) 0.0583(13) Uani 1 1 d .
H13 H 0.0617 0.4312 1.2130 0.070 Uiso 1 1 calc R
C14 C 0.1561(5) 0.4676(4) 1.1005(3) 0.0548(12) Uani 1 1 d .
H14 H 0.1470 0.5448 1.1038 0.066 Uiso 1 1 calc R
Cl1 Cl 0.19264(17) 0.09542(10) 1.07928(9) 0.0734(5) Uani 1 1 d .
Cl2 Cl 0.04973(17) 0.20257(11) 1.23998(9) 0.0735(5) Uani 1 1 d .
N1 N 0.4423(4) 0.6778(3) 0.7664(2) 0.0478(9) Uani 1 1 d .
N2 N 0.3840(5) 1.0527(4) 0.8703(3) 0.0782(14) Uani 1 1 d .
N3 N 0.2834(4) 0.5916(3) 0.9697(2) 0.0453(9) Uani 1 1 d .
N4 N 0.2809(4) 0.4838(3) 0.9641(2) 0.0490(10) Uani 1 1 d .
H4 H 0.3155 0.4512 0.9197 0.059 Uiso 1 1 calc R
O1 O 0.4106(4) 0.5030(3) 0.8208(2) 0.0602(9) Uani 1 1 d .
O2 O 0.4636(4) 0.8524(3) 0.7100(2) 0.0768(11) Uani 1 1 d .

loop_
_atom_site_aniso_label
_atom_site_aniso_U_11
_atom_site_aniso_U_22
_atom_site_aniso_U_33
_atom_site_aniso_U_23
_atom_site_aniso_U_13
_atom_site_aniso_U_12
C1 0.046(3) 0.040(2) 0.043(2) -0.0047(19) 0.010(2) 0.000(2)
C2 0.045(3) 0.049(3) 0.041(2) -0.002(2) 0.011(2) -0.004(2)
C3 0.055(3) 0.060(3) 0.051(3) 0.002(2) 0.013(2) -0.003(2)
C4 0.052(3) 0.038(3) 0.054(3) 0.004(2) 0.011(2) -0.004(2)
C5 0.045(3) 0.041(3) 0.050(3) 0.000(2) 0.009(2) -0.002(2)
C6 0.079(4) 0.070(3) 0.051(3) 0.005(3) 0.028(3) 0.002(3)
C7 0.053(3) 0.055(3) 0.060(3) 0.005(3) 0.011(2) -0.002(3)
C8 0.075(3) 0.054(3) 0.057(3) -0.015(2) 0.027(3) -0.005(2)
C9 0.050(3) 0.046(3) 0.044(3) 0.002(2) 0.008(2) -0.001(2)
C10 0.056(3) 0.049(3) 0.049(3) -0.001(2) 0.012(2) -0.003(2)
C11 0.050(3) 0.035(2) 0.059(3) 0.000(2) 0.005(2) -0.005(2)
C12 0.055(3) 0.059(3) 0.048(3) 0.000(2) 0.013(2) -0.006(2)
C13 0.063(3) 0.049(3) 0.064(3) 0.001(2) 0.016(2) -0.003(2)
C14 0.063(3) 0.043(3) 0.059(3) -0.002(2) 0.015(2) -0.005(2)
Cl1 0.0987(11) 0.0442(8) 0.0838(10) 0.0011(6) 0.0338(8) -0.0007(7)
Cl2 0.0891(10) 0.0716(10) 0.0653(9) 0.0139(7) 0.0292(7) -0.0125(7)
N1 0.052(2) 0.048(2) 0.044(2) 0.0031(17) 0.0142(17) 0.0013(18)
N2 0.083(3) 0.043(3) 0.106(4) 0.007(2) 0.016(3) -0.007(2)
N3 0.050(2) 0.039(2) 0.047(2) -0.0001(17) 0.0122(17) -0.0049(17)
N4 0.059(2) 0.043(2) 0.047(2) 0.0015(17) 0.0180(18) 0.0007(18)
O1 0.080(2) 0.045(2) 0.062(2) -0.0038(16) 0.0289(17) 0.0026(17)
O2 0.113(3) 0.061(2) 0.064(2) 0.0135(18) 0.035(2) -0.008(2)

loop_
_atom_type_symbol
_atom_type_description
_atom_type_scat_dispersion_real
_atom_type_scat_dispersion_imag
_atom_type_scat_source
C C 0.0033 0.0016 'International Tables Vol C Tables 4.2.6.8 and 6.1.1.4'
H H 0.0000 0.0000 'International Tables Vol C Tables 4.2.6.8 and 6.1.1.4'
N N 0.0061 0.0033 'International Tables Vol C Tables 4.2.6.8 and 6.1.1.4'
O O 0.0106 0.0060 'International Tables Vol C Tables 4.2.6.8 and 6.1.1.4'
Cl Cl 0.1484 0.1585 'International Tables Vol C Tables 4.2.6.8 and 6.1.1.4'

loop_
_geom_angle_atom_site_label_1
_geom_angle_atom_site_label_2
_geom_angle_atom_site_label_3
_geom_angle
N3 C1 C5 116.3(4)
N3 C1 C2 123.6(4)
C5 C1 C2 120.1(4)
O1 C2 N1 121.1(4)
O1 C2 C1 121.2(4)
N1 C2 C1 117.7(4)
O2 C3 N1 120.7(5)
O2 C3 C4 122.8(4)
N1 C3 C4 116.5(4)
C5 C4 C7 121.6(4)
C5 C4 C3 122.8(4)
C7 C4 C3 115.6(4)
C4 C5 C1 118.4(4)
C4 C5 C8 122.1(4)
C1 C5 C8 119.4(4)
N1 C6 H6A 109.5
N1 C6 H6B 109.5
H6A C6 H6B 109.5
N1 C6 H6C 109.5
H6A C6 H6C 109.5
H6B C6 H6C 109.5
N2 C7 C4 178.6(5)
C5 C8 H8A 109.5
C5 C8 H8B 109.5
H8A C8 H8B 109.5
C5 C8 H8C 109.5
H8A C8 H8C 109.5
H8B C8 H8C 109.5
C10 C9 C14 121.2(4)
C10 C9 N4 116.7(4)
C14 C9 N4 122.1(4)
C9 C10 C11 118.3(4)
C9 C10 H10 120.8
C11 C10 H10 120.8
C12 C11 C10 119.4(4)
C12 C11 Cl1 122.8(4)
C10 C11 Cl1 117.8(4)
C13 C12 C11 121.9(4)
C13 C12 Cl2 119.9(4)
C11 C12 Cl2 118.1(4)
C12 C13 C14 119.7(5)
C12 C13 H13 120.1
C14 C13 H13 120.1
C13 C14 C9 119.5(4)
C13 C14 H14 120.3
C9 C14 H14 120.3
C2 N1 C3 124.2(4)
C2 N1 C6 118.1(4)
C3 N1 C6 117.7(4)
N4 N3 C1 120.7(4)
N3 N4 C9 120.5(4)
N3 N4 H4 119.7
C9 N4 H4 119.7

loop_
_geom_bond_atom_site_label_1
_geom_bond_atom_site_label_2
_geom_bond_distance
C1 N3 1.320(5)
C1 C5 1.438(6)
C1 C2 1.463(6)
C2 O1 1.233(5)
C2 N1 1.376(5)
C3 O2 1.223(5)
C3 N1 1.383(5)
C3 C4 1.467(6)
C4 C5 1.359(6)
C4 C7 1.437(6)
C5 C8 1.500(6)
C6 N1 1.463(5)
C6 H6A 0.9600
C6 H6B 0.9600
C6 H6C 0.9600
C7 N2 1.146(6)
C8 H8A 0.9600
C8 H8B 0.9600
C8 H8C 0.9600
C9 C10 1.363(5)
C9 C14 1.395(6)
C9 N4 1.412(5)
C10 C11 1.418(6)
C10 H10 0.9300
C11 C12 1.379(6)
C11 Cl1 1.723(4)
C12 C13 1.339(6)
C12 Cl2 1.746(5)
C13 C14 1.390(6)
C13 H13 0.9300
C14 H14 0.9300
N3 N4 1.294(4)
N4 H4 0.8600
